data_1540269
loop_
_publ_author_name
'Li, P.-J.'
'Huang, S.-H.'
'Huang, K.-Y.'
'Mak, T.C.W.'
'Wang, R.-J.'

_publ_section_title
;
 Crystal structure of tetraguanidinium tri(carbonato)oxo titanium(IV)
 dihydrate, (C(NH2)3)4(TiO(CO3)3) (H2O)2
;
_journal_name_full 'Inorganica Chimica Acta'
_journal_page_first 105
_journal_page_last 110
_journal_volume 175
_journal_year 1990
_chemical_formula_sum 'C7 H28 N12 O12 Ti'
_chemical_name_systematic '(C (N H2)3)4 (Ti O (C O3)3) (H2 O)2'
_space_group_IT_number 4
_symmetry_space_group_name_Hall 'P 2yb'
_symmetry_space_group_name_H-M 'P 1 21 1'
_cell_angle_alpha 90
_cell_angle_beta 109.35
_cell_angle_gamma 90
_cell_formula_units_Z 2
_cell_length_a 9.201
_cell_length_b 13.044
_cell_length_c 9.888
_cell_volume 1119.700
_citation_journal_id_ASTM ICHAA3
_cod_data_source_file Li_ICHAA3_1990_1501.cif
_cod_data_source_block C7H28N12O12Ti1
_cod_original_cell_volume 1119.7
_cod_original_formula_sum 'C7 H28 N12 O12 Ti1'
_cod_database_code 1540269

loop_
_symmetry_equiv_pos_as_xyz
x,y,z
-x,y+1/2,-z

loop_
_atom_site_label
_atom_site_type_symbol
_atom_site_fract_x
_atom_site_fract_y
_atom_site_fract_z
_atom_site_occupancy
_atom_site_U_iso_or_equiv
N6 N-3 0.0992 0.2875 -0.3691 1 0.0
N2 N-3 0.5436 0.146 0.0115 1 0.0
N4 N-3 0.1911 0.1329 -0.2646 1 0.0
N3 N-3 0.7273 0.0459 0.1679 1 0.0
C4 C+4 0.6909 0.1223 0.0749 1 0.0
N10 N-3 0.7206 0.2089 0.6247 1 0.0
C3 C+4 0.3972 -0.1091 0.1413 1 0.0
O12 O-2 -0.1368 0.0355 -0.4838 1 0.0
O10 O-2 0.5161 -0.1575 0.1464 1 0.0
N8 N-3 0.3548 -0.1041 0.7583 1 0.0
N11 N-3 0.4614 0.2269 0.5704 1 0.0
O8 O-2 0.3867 -0.0101 0.1267 1 0.0
O6 O-2 -0.0512 -0.0577 -0.0017 1 0.0
C2 C+4 -0.0174 -0.0513 -0.1188 1 0.0
N12 N-3 0.5592 0.1345 0.4226 1 0.0
O5 O-2 0.1231 -0.0237 -0.0973 1 0.0
C1 C+4 0.1639 -0.0141 0.3825 1 0.0
O4 O-2 0.1551 -0.0153 0.5056 1 0.0
O11 O-2 0.1552 0.237 0.3587 1 0.0
O2 O-2 0.2865 0.0059 0.353 1 0.0
C6 C+4 0.5013 -0.0921 0.7719 1 0.0
O9 O-2 0.2736 -0.1536 0.1482 1 0.0
O7 O-2 -0.1139 -0.0699 -0.2395 1 0.0
N9 N-3 0.5385 -0.0613 0.6596 1 0.0
N1 N-3 0.7994 0.1766 0.048 1 0.0
N7 N-3 0.6103 -0.1124 0.8951 1 0.0
C7 C+4 0.5807 0.1902 0.5396 1 0.0
Ti1 Ti+4 0.16179 0 0.12588 1 0.0
O1 O-2 0.1315 0.1271 0.109 1 0.0
C5 C+4 0.1299 0.2236 -0.2576 1 0.0
N5 N-3 0.1015 0.2516 -0.1409 1 0.0
O3 O-2 0.0451 -0.0335 0.2686 1 0.0
